data_7220780
loop_
_publ_author_name
'Zhang, Jun'
'Lin, Xiuping'
'Li, Liangchun'
'Zhong, Baliang'
'liao, xiaojian'
'Liu, Yonghong'
'xu, shihai'

_publ_section_title
;
 Gliomasolides A-E, Unusual Macrolides from a Sponge-Derived Fungus
 Gliomastix sp. ZSDS1-F7-2
;
_journal_name_full 'RSC Adv.'
_journal_paper_doi 10.1039/C5RA08559D
_journal_year 2015
_chemical_absolute_configuration ad
_chemical_formula_moiety 'C24 H42 O10'
_chemical_formula_sum 'C24 H42 O10'
_chemical_formula_weight 490.58
_chemical_name_systematic 'gliomasolide B'
_space_group_IT_number 5
_space_group_name_Hall 'C 2y'
_symmetry_cell_setting monoclinic
_symmetry_space_group_name_Hall 'C 2y'
_symmetry_space_group_name_H-M 'C 1 2 1'
_atom_sites_solution_hydrogens geom
_atom_sites_solution_primary direct
_atom_sites_solution_secondary difmap
_audit_creation_date 2014-01-10
_audit_creation_method
;
  Olex2 1.2-beta
  (compiled May  9 2012 12:37:22, GUI svn.r4230)
;
_audit_update_record
;
2015-03-31 deposited with the CCDC.
2015-06-09 downloaded from the CCDC.
;
_cell_angle_alpha 90.00
_cell_angle_beta 92.23(3)
_cell_angle_gamma 90.00
_cell_formula_units_Z 4
_cell_length_a 24.385(5)
_cell_length_b 5.3330(11)
_cell_length_c 19.745(4)
_cell_measurement_reflns_used 5244
_cell_measurement_temperature 100.01(10)
_cell_measurement_theta_max 74.9390
_cell_measurement_theta_min 4.4750
_cell_volume 2565.8(9)
_computing_cell_refinement
;
CrysAlisPro, Agilent Technologies,
Version 1.171.36.32 (release 02-08-2013 CrysAlis171 .NET)
(compiled Aug  2 2013,16:46:58)
;
_computing_data_collection
;
CrysAlisPro, Agilent Technologies,
Version 1.171.36.32 (release 02-08-2013 CrysAlis171 .NET)
(compiled Aug  2 2013,16:46:58)
;
_computing_data_reduction
;
CrysAlisPro, Agilent Technologies,
Version 1.171.36.32 (release 02-08-2013 CrysAlis171 .NET)
(compiled Aug  2 2013,16:46:58)
;
_computing_molecular_graphics
;
O. V. Dolomanov, L. J. Bourhis, R. J. Gildea, J. A. K. Howard and H. Puschmann,
OLEX2: a complete structure solution, refinement and analysis program.
J. Appl. Cryst. (2009). 42, 339-341.
;
_computing_publication_material
;
O. V. Dolomanov, L. J. Bourhis, R. J. Gildea, J. A. K. Howard and H. Puschmann,
OLEX2: a complete structure solution, refinement and analysis program.
J. Appl. Cryst. (2009). 42, 339-341.
;
_computing_structure_refinement
;
XL, G.M. Sheldrick, Acta Cryst.
(2008). A64, 112-122
;
_computing_structure_solution
;
XS, G.M. Sheldrick, Acta Cryst.
(2008). A64, 112-122
;
_diffrn_ambient_temperature 100.01(10)
_diffrn_detector_area_resol_mean 10.3587
_diffrn_measured_fraction_theta_full 0.9958
_diffrn_measured_fraction_theta_max 0.9730
_diffrn_measurement_details
;
  1 omega -115.00  -12.00   1.0000    5.0000
omega____ theta____ kappa____ phi______ frames
    -      -40.9453  -57.0000  -30.0000 103

  2 omega  -49.00   35.00   1.0000    5.0000
omega____ theta____ kappa____ phi______ frames
    -      -40.9453   37.0000  120.0000 84

  3 omega  -75.00   27.00   1.0000    5.0000
omega____ theta____ kappa____ phi______ frames
    -      -40.9453   77.0000 -150.0000 102

  4 omega   81.00  178.00   1.0000   20.0000
omega____ theta____ kappa____ phi______ frames
    -      110.5703   30.0000   60.0000 97

  5 omega  118.00  176.00   1.0000   20.0000
omega____ theta____ kappa____ phi______ frames
    -      110.5703  111.0000   90.0000 58

  6 omega   49.00   98.00   1.0000   20.0000
omega____ theta____ kappa____ phi______ frames
    -      110.5703  -45.0000  150.0000 49

  7 omega   83.00  178.00   1.0000   20.0000
omega____ theta____ kappa____ phi______ frames
    -      110.5703   30.0000  150.0000 95

  8 omega   35.00   64.00   1.0000   20.0000
omega____ theta____ kappa____ phi______ frames
    -      110.5703  -30.0000   30.0000 29

  9 omega   28.00  108.00   1.0000   20.0000
omega____ theta____ kappa____ phi______ frames
    -      110.5703  -94.0000   30.0000 80

 10 omega   37.00  115.00   1.0000   20.0000
omega____ theta____ kappa____ phi______ frames
    -      110.5703 -111.0000  -60.0000 78

 11 omega   32.00  109.00   1.0000   20.0000
omega____ theta____ kappa____ phi______ frames
    -      110.5703 -111.0000 -180.0000 77

 12 omega   33.00   90.00   1.0000   20.0000
omega____ theta____ kappa____ phi______ frames
    -      110.5703  -30.0000  120.0000 57

 13 omega   58.00  130.00   1.0000   20.0000
omega____ theta____ kappa____ phi______ frames
    -      110.5703  -61.0000    0.0000 72
;
_diffrn_measurement_device 'kappa diffractometer'
_diffrn_measurement_device_type 'SuperNova, Dual, Cu at zero, Atlas'
_diffrn_measurement_method '\w scans'
_diffrn_orient_matrix_UB_11 -0.0553083000
_diffrn_orient_matrix_UB_12 0.0485151000
_diffrn_orient_matrix_UB_13 0.0415438000
_diffrn_orient_matrix_UB_21 0.0449669000
_diffrn_orient_matrix_UB_22 -0.1218927000
_diffrn_orient_matrix_UB_23 0.0456178000
_diffrn_orient_matrix_UB_31 0.0318269000
_diffrn_orient_matrix_UB_32 0.2574463000
_diffrn_orient_matrix_UB_33 0.0137898000
_diffrn_radiation_monochromator mirror
_diffrn_radiation_probe x-ray
_diffrn_radiation_type CuK\a
_diffrn_radiation_wavelength 1.5418
_diffrn_reflns_av_R_equivalents 0.0171
_diffrn_reflns_av_unetI/netI 0.0233
_diffrn_reflns_limit_h_max 29
_diffrn_reflns_limit_h_min -27
_diffrn_reflns_limit_k_max 4
_diffrn_reflns_limit_k_min -6
_diffrn_reflns_limit_l_max 23
_diffrn_reflns_limit_l_min -23
_diffrn_reflns_number 7032
_diffrn_reflns_theta_full 66.50
_diffrn_reflns_theta_max 66.97
_diffrn_reflns_theta_min 4.48
_diffrn_source 'sealed X-ray tube'
_diffrn_source_current 0.80
_diffrn_source_power 0.040
_diffrn_source_target Cu
_diffrn_source_voltage 50
_exptl_absorpt_coefficient_mu 0.815
_exptl_absorpt_correction_T_max 1.00000
_exptl_absorpt_correction_T_min 0.90773
_exptl_absorpt_correction_type multi-scan
_exptl_absorpt_process_details
;
CrysAlisPro, Agilent Technologies,
Version 1.171.36.32 (release 02-08-2013 CrysAlis171 .NET)
(compiled Aug  2 2013,16:46:58)
Empirical absorption correction using spherical harmonics,
 implemented in SCALE3 ABSPACK scaling algorithm.
;
_exptl_crystal_colour colourless
_exptl_crystal_density_diffrn 1.270
_exptl_crystal_density_method 'not measured'
_exptl_crystal_description needle
_exptl_crystal_F_000 1064
_exptl_crystal_size_max 0.25
_exptl_crystal_size_mid 0.03
_exptl_crystal_size_min 0.03
_refine_diff_density_max 0.310
_refine_diff_density_min -0.238
_refine_diff_density_rms 0.039
_refine_ls_abs_structure_details 'Flack H D (1983), Acta Cryst. A39, 876-881'
_refine_ls_abs_structure_Flack 0.1(2)
_refine_ls_extinction_method none
_refine_ls_goodness_of_fit_ref 1.002
_refine_ls_hydrogen_treatment constr
_refine_ls_matrix_type full
_refine_ls_number_parameters 343
_refine_ls_number_reflns 3391
_refine_ls_number_restraints 12
_refine_ls_restrained_S_all 1.047
_refine_ls_R_factor_all 0.0385
_refine_ls_R_factor_gt 0.0371
_refine_ls_shift/su_max 0.000
_refine_ls_shift/su_mean 0.000
_refine_ls_structure_factor_coef Fsqd
_refine_ls_weighting_details 'calc w=1/[\s^2^(Fo^2^)+(0.0600P)^2^+1.4844P] where P=(Fo^2^+2Fc^2^)/3'
_refine_ls_weighting_scheme calc
_refine_ls_wR_factor_gt 0.0966
_refine_ls_wR_factor_ref 0.0982
_reflns_number_gt 3273
_reflns_number_total 3391
_reflns_threshold_expression >2sigma(I)
_cod_data_source_file c5ra08559d2.cif
_cod_data_source_block zjun1
_cod_depositor_comments
;
The following automatic conversions were performed:

'_symmetry_cell_setting' value 'Monoclinic' changed to 'monoclinic'
according to
/usr/data/users/saulius/crontab/automatic-downloads/rss-feeds/RSC/lib/dictionaries/cif_core.dic
dictionary named 'cif_core.dic' version 2.4.2 from 2011-04-26.

Automatic conversion script
Id: cif_fix_values 3271 2015-04-21 07:52:19Z andrius 
;
_cod_original_sg_symbol_H-M C2
_cod_database_code 7220780
_reflns_odcompleteness_completeness 99.58
_reflns_odcompleteness_iscentric 1
_reflns_odcompleteness_theta 68.13

loop_
_space_group_symop_id
_space_group_symop_operation_xyz
1 'x, y, z'
2 '-x, y, -z'
3 'x+1/2, y+1/2, z'
4 '-x+1/2, y+1/2, -z'

loop_
_atom_site_label
_atom_site_type_symbol
_atom_site_fract_x
_atom_site_fract_y
_atom_site_fract_z
_atom_site_U_iso_or_equiv
_atom_site_adp_type
_atom_site_occupancy
_atom_site_symmetry_multiplicity
_atom_site_calc_flag
_atom_site_refinement_flags
_atom_site_disorder_assembly
_atom_site_disorder_group
O1 O 0.11870(11) 0.5056(4) 0.63191(10) 0.0566(6) Uani 1 1 d . . .
O2 O 0.13100(10) 0.9149(4) 0.65246(10) 0.0537(5) Uani 1 1 d . . .
O4 O 0.11305(5) 0.1208(3) 0.85707(8) 0.0311(4) Uani 1 1 d . . .
H4 H 0.0794 0.1548 0.8543 0.047 Uiso 1 1 calc R . .
O5 O 0.21208(6) 0.2444(4) 0.92480(8) 0.0374(4) Uani 1 1 d . . .
H5 H 0.2450 0.2079 0.9345 0.056 Uiso 1 1 calc R . .
O21 O 0.31802(5) 0.1617(3) 0.85544(7) 0.0232(3) Uani 1 1 d . . .
O22 O 0.30779(6) 0.1174(4) 0.99185(7) 0.0341(4) Uani 1 1 d . . .
H22 H 0.2985 0.0050 1.0189 0.051 Uiso 1 1 calc R . .
O23 O 0.41349(7) 0.3192(4) 1.03388(10) 0.0438(5) Uani 1 1 d . . .
H23 H 0.3892 0.4047 1.0521 0.066 Uiso 1 1 calc R . .
O24 O 0.48147(7) 0.4194(4) 0.92272(12) 0.0532(6) Uani 1 1 d . . .
H24 H 0.5133 0.3866 0.9379 0.080 Uiso 1 1 calc R . .
O25 O 0.39548(6) -0.0951(3) 0.85746(8) 0.0304(4) Uani 1 1 d . . .
O26 O 0.51062(6) -0.1792(4) 0.85585(12) 0.0511(5) Uani 1 1 d . . .
H26 H 0.4876 -0.2828 0.8696 0.077 Uiso 1 1 calc R . .
C1 C 0.12400(10) 0.7047(5) 0.67205(13) 0.0377(6) Uani 1 1 d . . .
C2 C 0.12336(8) 0.6372(5) 0.74495(12) 0.0312(5) Uani 1 1 d . . .
H2 H 0.1154 0.7631 0.7772 0.037 Uiso 1 1 calc R . .
C3 C 0.13363(8) 0.4051(5) 0.76624(11) 0.0281(5) Uani 1 1 d . . .
H3 H 0.1345 0.2751 0.7334 0.034 Uiso 1 1 calc R . .
C4 C 0.14393(8) 0.3370(5) 0.83967(11) 0.0281(5) Uani 1 1 d . . .
H4A H 0.1330 0.4809 0.8686 0.034 Uiso 1 1 calc R . .
C5 C 0.20514(8) 0.2810(5) 0.85344(10) 0.0266(5) Uani 1 1 d . . .
H5A H 0.2267 0.4323 0.8407 0.032 Uiso 1 1 calc R . .
C6 C 0.22633(8) 0.0553(4) 0.81398(10) 0.0244(4) Uani 1 1 d . . .
H6A H 0.2034 0.0338 0.7719 0.029 Uiso 1 1 calc R . .
H6B H 0.2225 -0.0979 0.8417 0.029 Uiso 1 1 calc R . .
C7 C 0.28656(8) 0.0842(4) 0.79537(10) 0.0231(4) Uani 1 1 d . B .
H7 H 0.3006 -0.0818 0.7800 0.028 Uiso 1 1 calc R . .
C8 C 0.29540(9) 0.2776(5) 0.74033(11) 0.0333(5) Uani 1 1 d . . .
H8BC H 0.2866 0.4447 0.7588 0.040 Uiso 0.25 1 calc PR A 2
H8BD H 0.3349 0.2783 0.7306 0.040 Uiso 0.25 1 calc PR A 2
H8AA H 0.3338 0.3379 0.7439 0.040 Uiso 0.75 1 calc PR A 1
H8AB H 0.2710 0.4230 0.7473 0.040 Uiso 0.75 1 calc PR A 1
C9A C 0.2637(5) 0.246(3) 0.6749(6) 0.038(3) Uiso 0.25 1 d P B 2
H9AA H 0.2776 0.0953 0.6520 0.045 Uiso 0.25 1 calc PR B 2
H9AB H 0.2249 0.2145 0.6850 0.045 Uiso 0.25 1 calc PR B 2
C9 C 0.28346(16) 0.1678(8) 0.66824(15) 0.0334(7) Uani 0.75 1 d PD B 1
H9A H 0.3099 0.0312 0.6600 0.040 Uiso 0.75 1 calc PR B 1
H9B H 0.2461 0.0948 0.6660 0.040 Uiso 0.75 1 calc PR B 1
C10A C 0.2654(6) 0.450(2) 0.6291(6) 0.043(3) Uiso 0.25 1 d PD B 2
H10A H 0.3042 0.5035 0.6285 0.052 Uiso 0.25 1 calc PR B 2
H10B H 0.2451 0.5887 0.6499 0.052 Uiso 0.25 1 calc PR B 2
C10 C 0.28773(16) 0.3670(9) 0.61235(16) 0.0422(9) Uani 0.75 1 d P B 1
H10C H 0.3193 0.4782 0.6234 0.051 Uiso 0.75 1 calc PR B 1
H10D H 0.2946 0.2829 0.5688 0.051 Uiso 0.75 1 calc PR B 1
C11 C 0.23526(15) 0.5259(7) 0.60451(16) 0.0389(8) Uani 0.75 1 d P B 1
H11A H 0.2441 0.6883 0.5832 0.047 Uiso 0.75 1 calc PR B 1
H11B H 0.2211 0.5608 0.6499 0.047 Uiso 0.75 1 calc PR B 1
C11A C 0.2450(4) 0.436(3) 0.5558(6) 0.052(3) Uiso 0.25 1 d PD B 2
H11C H 0.2514 0.5967 0.5322 0.062 Uiso 0.25 1 calc PR B 2
H11D H 0.2637 0.2998 0.5316 0.062 Uiso 0.25 1 calc PR B 2
C12 C 0.18928(13) 0.3876(7) 0.55955(15) 0.0550(8) Uani 1 1 d D . .
H12A H 0.2007 0.3794 0.5120 0.066 Uiso 0.75 1 calc PR B 1
H12B H 0.1850 0.2137 0.5761 0.066 Uiso 0.75 1 calc PR B 1
H12C H 0.1884 0.2788 0.6001 0.066 Uiso 0.25 1 calc PR B 2
H12D H 0.1826 0.2723 0.5208 0.066 Uiso 0.25 1 calc PR B 2
C13 C 0.13600(12) 0.5204(6) 0.56208(12) 0.0476(7) Uani 1 1 d . B .
H13A H 0.1421 0.7008 0.5507 0.057 Uiso 0.35 1 calc PR C 2
H13 H 0.1378 0.6966 0.5449 0.057 Uiso 0.40 1 calc PR C 1
H13B H 0.1420 0.7008 0.5506 0.057 Uiso 0.25 1 calc PR C 3
C14A C 0.0970(4) 0.415(2) 0.5113(4) 0.044(2) Uiso 0.35 1 d PD B 2
H14A H 0.0932 0.2337 0.5213 0.053 Uiso 0.35 1 calc PR B 2
H14B H 0.0609 0.4929 0.5181 0.053 Uiso 0.35 1 calc PR B 2
C14 C 0.0854(4) 0.359(2) 0.5260(5) 0.037(2) Uiso 0.40 1 d P B 1
H14C H 0.0845 0.1879 0.5457 0.045 Uiso 0.40 1 calc PR B 1
H14D H 0.0500 0.4416 0.5339 0.045 Uiso 0.40 1 calc PR B 1
C14B C 0.0834(7) 0.441(4) 0.5306(9) 0.049(4) Uiso 0.25 1 d P B 3
H14E H 0.0777 0.2643 0.5440 0.058 Uiso 0.25 1 calc PR B 3
H14F H 0.0544 0.5404 0.5520 0.058 Uiso 0.25 1 calc PR B 3
C15 C 0.0947(4) 0.3424(19) 0.4490(4) 0.0509(19) Uiso 0.40 1 d PD B 1
H15A H 0.0939 0.5135 0.4295 0.061 Uiso 0.40 1 calc PR B 1
H15B H 0.1314 0.2700 0.4417 0.061 Uiso 0.40 1 calc PR B 1
C15A C 0.1083(4) 0.438(2) 0.4402(4) 0.054(2) Uiso 0.35 1 d PD B 2
H15C H 0.1425 0.3444 0.4316 0.065 Uiso 0.35 1 calc PR B 2
H15D H 0.1152 0.6167 0.4301 0.065 Uiso 0.35 1 calc PR B 2
C15B C 0.0727(5) 0.454(3) 0.4593(6) 0.051(3) Uiso 0.25 1 d P B 3
H15E H 0.0402 0.3490 0.4479 0.061 Uiso 0.25 1 calc PR B 3
H15F H 0.1043 0.3788 0.4367 0.061 Uiso 0.25 1 calc PR B 3
C16 C 0.0523(3) 0.1863(19) 0.4134(4) 0.0533(19) Uiso 0.40 1 d PD B 1
H16A H 0.0157 0.2540 0.4234 0.064 Uiso 0.40 1 calc PR B 1
H16B H 0.0545 0.0140 0.4320 0.064 Uiso 0.40 1 calc PR B 1
C16A C 0.0623(4) 0.341(2) 0.3903(5) 0.063(2) Uiso 0.35 1 d PD B 2
H16C H 0.0289 0.4425 0.3969 0.076 Uiso 0.35 1 calc PR B 2
H16D H 0.0738 0.3713 0.3435 0.076 Uiso 0.35 1 calc PR B 2
C16B C 0.0623(5) 0.722(3) 0.4278(6) 0.047(3) Uiso 0.25 1 d P B 3
H16E H 0.0316 0.8017 0.4511 0.057 Uiso 0.25 1 calc PR B 3
H16F H 0.0954 0.8261 0.4366 0.057 Uiso 0.25 1 calc PR B 3
C17 C 0.0568(4) 0.173(2) 0.3383(4) 0.063(2) Uiso 0.40 1 d PD B 1
H17A H 0.0924 0.0942 0.3283 0.076 Uiso 0.40 1 calc PR B 1
H17B H 0.0572 0.3455 0.3201 0.076 Uiso 0.40 1 calc PR B 1
C17A C 0.0474(5) 0.066(2) 0.3970(6) 0.070(3) Uiso 0.35 1 d PD B 2
H17C H 0.0813 -0.0366 0.3986 0.084 Uiso 0.35 1 calc PR B 2
H17D H 0.0285 0.0392 0.4399 0.084 Uiso 0.35 1 calc PR B 2
C17B C 0.0493(7) 0.720(4) 0.3555(8) 0.077(4) Uiso 0.25 1 d P B 3
H17E H 0.0812 0.6532 0.3317 0.092 Uiso 0.25 1 calc PR B 3
H17F H 0.0179 0.6066 0.3461 0.092 Uiso 0.25 1 calc PR B 3
C18 C 0.0121(4) 0.030(2) 0.3015(5) 0.071(2) Uiso 0.40 1 d PD B 1
H18A H 0.0238 -0.0139 0.2561 0.107 Uiso 0.40 1 calc PR B 1
H18B H -0.0211 0.1331 0.2978 0.107 Uiso 0.40 1 calc PR B 1
H18C H 0.0043 -0.1241 0.3266 0.107 Uiso 0.40 1 calc PR B 1
C18A C 0.0105(5) -0.017(3) 0.3382(6) 0.069(3) Uiso 0.35 1 d PD B 2
H18D H 0.0326 -0.0488 0.2987 0.103 Uiso 0.35 1 calc PR B 2
H18E H -0.0165 0.1142 0.3273 0.103 Uiso 0.35 1 calc PR B 2
H18F H -0.0086 -0.1717 0.3503 0.103 Uiso 0.35 1 calc PR B 2
C18B C 0.0360(8) 0.966(4) 0.3286(9) 0.074(4) Uiso 0.25 1 d P B 3
H18G H 0.0384 0.9636 0.2792 0.111 Uiso 0.25 1 calc PR B 3
H18H H 0.0618 1.0894 0.3480 0.111 Uiso 0.25 1 calc PR B 3
H18I H -0.0015 1.0107 0.3404 0.111 Uiso 0.25 1 calc PR B 3
C21 C 0.34608(8) -0.0344(4) 0.88919(11) 0.0244(5) Uani 1 1 d . . .
H21 H 0.3219 -0.1860 0.8890 0.029 Uiso 1 1 calc R . .
C22 C 0.35749(8) 0.0481(5) 0.96205(11) 0.0274(5) Uani 1 1 d . . .
H22A H 0.3742 -0.0950 0.9882 0.033 Uiso 1 1 calc R . .
C23 C 0.39701(9) 0.2686(5) 0.96522(12) 0.0325(5) Uani 1 1 d . . .
H23A H 0.3790 0.4201 0.9445 0.039 Uiso 1 1 calc R . .
C24 C 0.44814(9) 0.2040(5) 0.92750(13) 0.0334(5) Uani 1 1 d . . .
H24A H 0.4691 0.0703 0.9529 0.040 Uiso 1 1 calc R . .
C25 C 0.43353(8) 0.1112(5) 0.85606(12) 0.0332(5) Uani 1 1 d . . .
H25 H 0.4163 0.2517 0.8293 0.040 Uiso 1 1 calc R . .
C26 C 0.48281(10) 0.0157(6) 0.81954(15) 0.0478(7) Uani 1 1 d . . .
H26A H 0.4706 -0.0473 0.7743 0.057 Uiso 1 1 calc R . .
H26B H 0.5086 0.1563 0.8129 0.057 Uiso 1 1 calc R . .

loop_
_atom_site_aniso_label
_atom_site_aniso_U_11
_atom_site_aniso_U_22
_atom_site_aniso_U_33
_atom_site_aniso_U_23
_atom_site_aniso_U_13
_atom_site_aniso_U_12
O1 0.0935(16) 0.0381(11) 0.0381(10) -0.0035(9) 0.0016(10) -0.0141(12)
O2 0.0864(15) 0.0326(11) 0.0418(10) 0.0061(9) -0.0011(10) 0.0117(11)
O4 0.0132(6) 0.0371(9) 0.0431(8) 0.0039(8) 0.0025(5) 0.0057(7)
O5 0.0196(7) 0.0594(12) 0.0328(8) -0.0072(8) -0.0027(6) 0.0134(8)
O21 0.0142(6) 0.0247(8) 0.0305(7) 0.0012(6) -0.0013(5) 0.0024(6)
O22 0.0200(6) 0.0509(11) 0.0316(7) 0.0076(8) 0.0026(5) 0.0054(8)
O23 0.0272(8) 0.0469(12) 0.0558(10) -0.0143(9) -0.0158(7) 0.0099(8)
O24 0.0254(8) 0.0474(12) 0.0850(14) 0.0317(11) -0.0201(9) -0.0161(9)
O25 0.0176(7) 0.0307(9) 0.0431(8) 0.0049(7) 0.0034(6) 0.0078(7)
O26 0.0174(7) 0.0498(12) 0.0872(14) 0.0313(12) 0.0136(8) 0.0096(8)
C1 0.0354(12) 0.0354(15) 0.0417(13) 0.0014(12) -0.0038(10) -0.0001(11)
C2 0.0230(9) 0.0318(12) 0.0388(11) -0.0023(11) -0.0008(8) -0.0017(10)
C3 0.0156(9) 0.0330(12) 0.0356(11) -0.0042(10) -0.0001(8) 0.0019(9)
C4 0.0170(9) 0.0310(12) 0.0364(11) -0.0026(10) 0.0018(8) 0.0034(9)
C5 0.0181(9) 0.0322(13) 0.0296(10) -0.0038(10) 0.0002(7) 0.0036(9)
C6 0.0141(9) 0.0268(12) 0.0321(10) -0.0019(9) -0.0016(7) 0.0016(8)
C7 0.0175(9) 0.0253(11) 0.0264(9) -0.0026(9) -0.0003(7) 0.0020(8)
C8 0.0270(10) 0.0407(15) 0.0321(11) 0.0048(11) 0.0003(8) -0.0048(10)
C9 0.0384(17) 0.0359(19) 0.0259(15) -0.0012(15) 0.0026(13) 0.0056(17)
C10 0.0456(19) 0.056(2) 0.0255(15) 0.0014(17) 0.0084(14) 0.0019(19)
C11 0.054(2) 0.0342(18) 0.0282(15) 0.0060(15) -0.0004(14) -0.0058(17)
C12 0.0589(17) 0.057(2) 0.0490(15) 0.0198(15) -0.0023(13) 0.0018(16)
C13 0.0624(18) 0.0469(17) 0.0331(12) 0.0011(13) -0.0049(11) 0.0020(15)
C21 0.0136(8) 0.0240(11) 0.0355(11) 0.0052(9) 0.0010(8) 0.0014(8)
C22 0.0157(9) 0.0317(13) 0.0345(11) 0.0048(10) -0.0024(7) 0.0015(9)
C23 0.0223(10) 0.0297(13) 0.0448(12) 0.0027(11) -0.0097(9) 0.0024(10)
C24 0.0167(9) 0.0330(13) 0.0502(13) 0.0146(11) -0.0042(8) -0.0037(10)
C25 0.0145(9) 0.0368(14) 0.0484(13) 0.0158(12) 0.0033(8) 0.0034(10)
C26 0.0225(11) 0.0547(18) 0.0672(17) 0.0282(16) 0.0144(11) 0.0159(12)

loop_
_atom_type_symbol
_atom_type_description
_atom_type_scat_dispersion_real
_atom_type_scat_dispersion_imag
_atom_type_scat_source
C C 0.0181 0.0091 'International Tables Vol C Tables 4.2.6.8 and 6.1.1.4'
H H 0.0000 0.0000 'International Tables Vol C Tables 4.2.6.8 and 6.1.1.4'
O O 0.0492 0.0322 'International Tables Vol C Tables 4.2.6.8 and 6.1.1.4'

loop_
_geom_angle_atom_site_label_1
_geom_angle_atom_site_label_2
_geom_angle_atom_site_label_3
_geom_angle
C1 O1 C13 119.7(2)
C21 O21 C7 114.16(17)
C21 O25 C25 113.17(18)
O1 C1 C2 112.4(2)
O2 C1 O1 124.5(2)
O2 C1 C2 123.1(2)
C3 C2 C1 121.6(2)
C2 C3 C4 123.5(2)
O4 C4 C3 110.91(18)
O4 C4 C5 108.58(18)
C3 C4 C5 109.99(17)
O5 C5 C4 106.19(16)
O5 C5 C6 111.41(19)
C6 C5 C4 114.00(18)
C5 C6 C7 112.76(18)
O21 C7 C6 108.29(15)
O21 C7 C8 107.88(17)
C8 C7 C6 113.76(17)
C7 C8 C9 111.8(2)
C9A C8 C7 117.5(5)
C9A C8 C9 24.7(5)
C10A C9A C8 116.2(10)
C10 C9 C8 112.4(3)
C9A C10A C11A 123.9(11)
C11 C10 C9 111.9(3)
C10 C11 C12 111.6(3)
C12 C11A C10A 104.1(9)
C11A C12 C11 43.2(5)
C11A C12 C13 140.7(7)
C13 C12 C11 111.1(3)
O1 C13 C12 107.0(2)
O1 C13 C14A 114.9(5)
O1 C13 C14 98.1(4)
O1 C13 C14B 96.0(8)
C12 C13 C14 112.2(4)
C14A C13 C12 109.8(5)
C14A C13 C14 17.7(4)
C14B C13 C12 127.0(8)
C14B C13 C14A 21.0(7)
C14B C13 C14 15.4(7)
C15A C14A C13 119.2(8)
C15 C14 C13 108.6(7)
C15B C14B C13 121.8(14)
C16 C15 C14 111.8(7)
C14A C15A C16A 115.3(9)
C14B C15B C16B 117.2(13)
C15 C16 C17 114.9(7)
C17A C16A C15A 115.8(9)
C17B C16B C15B 114.2(12)
C16 C17 C18 115.2(8)
C18A C17A C16A 110.8(10)
C18B C17B C16B 113.2(15)
O21 C21 O25 111.56(17)
O21 C21 C22 107.54(18)
O25 C21 C22 110.93(16)
O22 C22 C21 109.91(16)
O22 C22 C23 109.4(2)
C21 C22 C23 110.82(18)
O23 C23 C22 109.9(2)
O23 C23 C24 107.66(17)
C24 C23 C22 109.6(2)
O24 C24 C23 109.5(2)
O24 C24 C25 108.5(2)
C23 C24 C25 111.18(18)
O25 C25 C24 110.97(18)
O25 C25 C26 106.0(2)
C26 C25 C24 112.9(2)
O26 C26 C25 112.2(2)

loop_
_geom_bond_atom_site_label_1
_geom_bond_atom_site_label_2
_geom_bond_distance
O1 C1 1.328(3)
O1 C13 1.460(3)
O2 C1 1.200(4)
O4 C4 1.427(3)
O5 C5 1.426(3)
O21 C7 1.448(2)
O21 C21 1.404(3)
O22 C22 1.417(3)
O23 C23 1.425(3)
O24 C24 1.412(3)
O25 C21 1.417(2)
O25 C25 1.440(3)
O26 C26 1.420(3)
C1 C2 1.484(3)
C2 C3 1.328(4)
C3 C4 1.506(3)
C4 C5 1.536(3)
C5 C6 1.534(3)
C6 C7 1.536(3)
C7 C8 1.520(3)
C8 C9A 1.489(11)
C8 C9 1.556(4)
C9A C10A 1.414(17)
C9 C10 1.538(5)
C10A C11A 1.514(13)
C10 C11 1.538(6)
C11 C12 1.585(5)
C11A C12 1.389(11)
C12 C13 1.482(4)
C13 C14A 1.467(9)
C13 C14 1.645(9)
C13 C14B 1.467(16)
C14A C15A 1.447(12)
C14 C15 1.549(13)
C14B C15B 1.42(2)
C15 C16 1.483(11)
C15A C16A 1.551(12)
C15B C16B 1.573(19)
C16 C17 1.493(10)
C16A C17A 1.520(13)
C16B C17B 1.450(19)
C17 C18 1.494(12)
C17A C18A 1.508(13)
C17B C18B 1.44(3)
C21 C22 1.520(3)
C22 C23 1.520(3)
C23 C24 1.517(3)
C24 C25 1.524(4)
C25 C26 1.513(3)

loop_
_geom_hbond_atom_site_label_D
_geom_hbond_atom_site_label_H
_geom_hbond_atom_site_label_A
_geom_hbond_distance_DH
_geom_hbond_distance_HA
_geom_hbond_distance_DA
_geom_hbond_angle_DHA
_geom_hbond_site_symmetry_A
O4 H4 O26 0.84 1.90 2.715(2) 164.0 3_455
O5 H5 O22 0.84 1.93 2.724(2) 157.0 .
O22 H22 O5 0.84 1.80 2.639(3) 172.0 4_547
O23 H23 O4 0.84 2.13 2.784(2) 134.1 4_557
O24 H24 O23 0.84 1.88 2.722(2) 176.1 2_657
O26 H26 O24 0.84 1.91 2.628(3) 142.3 1_545

loop_
_geom_torsion_atom_site_label_1
_geom_torsion_atom_site_label_2
_geom_torsion_atom_site_label_3
_geom_torsion_atom_site_label_4
_geom_torsion
O1 C1 C2 C3 19.5(3)
O1 C13 C14A C15A 175.2(8)
O1 C13 C14 C15 -179.2(6)
O1 C13 C14B C15B 170.7(15)
O2 C1 C2 C3 -157.5(3)
O4 C4 C5 O5 -64.4(2)
O4 C4 C5 C6 58.7(2)
O5 C5 C6 C7 -92.1(2)
O21 C7 C8 C9A -175.8(7)
O21 C7 C8 C9 157.6(2)
O21 C21 C22 O22 55.4(2)
O21 C21 C22 C23 -65.7(2)
O22 C22 C23 O23 67.2(2)
O22 C22 C23 C24 -174.64(17)
O23 C23 C24 O24 -68.2(2)
O23 C23 C24 C25 172.0(2)
O24 C24 C25 O25 -174.81(17)
O24 C24 C25 C26 66.3(3)
O25 C21 C22 O22 177.66(18)
O25 C21 C22 C23 56.6(2)
O25 C25 C26 O26 -64.9(3)
C1 O1 C13 C12 103.4(3)
C1 O1 C13 C14A -134.5(6)
C1 O1 C13 C14 -140.3(4)
C1 O1 C13 C14B -125.0(8)
C1 C2 C3 C4 168.1(2)
C2 C3 C4 O4 133.7(2)
C2 C3 C4 C5 -106.2(2)
C3 C4 C5 O5 174.1(2)
C3 C4 C5 C6 -62.9(3)
C4 C5 C6 C7 147.77(18)
C5 C6 C7 O21 48.2(2)
C5 C6 C7 C8 -71.7(2)
C6 C7 C8 C9A -55.6(7)
C6 C7 C8 C9 -82.2(3)
C7 O21 C21 O25 80.1(2)
C7 O21 C21 C22 -158.01(15)
C7 C8 C9A C10A 169.6(9)
C7 C8 C9 C10 175.4(3)
C8 C9A C10A C11A 168.2(11)
C8 C9 C10 C11 -81.1(4)
C9A C8 C9 C10 66.9(12)
C9A C10A C11A C12 62.9(17)
C9 C8 C9A C10A -107.7(16)
C9 C10 C11 C12 -81.8(3)
C10A C11A C12 C11 29.2(6)
C10A C11A C12 C13 91.1(11)
C10 C11 C12 C11A -46.7(9)
C10 C11 C12 C13 170.1(3)
C11 C12 C13 O1 -64.4(3)
C11 C12 C13 C14A 170.2(5)
C11 C12 C13 C14 -170.9(4)
C11 C12 C13 C14B -175.9(10)
C11A C12 C13 O1 -104.8(8)
C11A C12 C13 C14A 129.9(9)
C11A C12 C13 C14 148.7(9)
C11A C12 C13 C14B 143.7(12)
C12 C13 C14A C15A -64.2(11)
C12 C13 C14 C15 -67.1(7)
C12 C13 C14B C15B -72.8(18)
C13 O1 C1 O2 16.9(4)
C13 O1 C1 C2 -160.0(2)
C13 C14A C15A C16A -174.8(9)
C13 C14 C15 C16 176.7(7)
C13 C14B C15B C16B -73.9(18)
C14A C13 C14 C15 18.5(19)
C14A C13 C14B C15B -34(2)
C14A C15A C16A C17A -60.0(13)
C14 C13 C14A C15A -165(3)
C14 C13 C14B C15B -91(4)
C14 C15 C16 C17 177.0(8)
C14B C13 C14A C15A 148(4)
C14B C13 C14 C15 98(4)
C14B C15B C16B C17B -177.4(13)
C15 C16 C17 C18 -176.1(9)
C15A C16A C17A C18A -169.2(9)
C15B C16B C17B C18B 175.7(14)
C21 O21 C7 C6 99.04(19)
C21 O21 C7 C8 -137.42(18)
C21 O25 C25 C24 58.2(2)
C21 O25 C25 C26 -178.87(18)
C21 C22 C23 O23 -171.43(18)
C21 C22 C23 C24 -53.3(2)
C22 C23 C24 O24 172.26(18)
C22 C23 C24 C25 52.4(3)
C23 C24 C25 O25 -54.3(3)
C23 C24 C25 C26 -173.2(2)
C24 C25 C26 O26 56.8(3)
C25 O25 C21 O21 60.6(2)
C25 O25 C21 C22 -59.3(2)
